data_7002724
loop_
_publ_author_name
'P\'erez, Jos\'e'
'Espinosa, Arturo'
'Galiana, J. Miguel'
'P\'erez, Eduardo'
'Serrano, J. Luis'
'Aranda, Miguel A. G.'
'Insausti, Maite'

_publ_section_title
;
 Orthogonal non-covalent binding forces in solid state supramolecular
 herringbone-shaped &#x201C;interlocked dimers&#x201D;.
 Pseudopolymorphism in [(ppy)Pd(\m-pz)]2 (ppy = 2-(2-pyridyl)phenyl, pz
 = pyrazol-1-yl) complex
;
_journal_issue 43
_journal_name_full 'Dalton Transactions'
_journal_page_first 9625
_journal_page_last 9636
_journal_paper_doi 10.1039/b910502f
_journal_year 2009
_chemical_formula_sum 'C28.5 H23 Cl N6 Pd2'
_chemical_formula_weight 697.8
_chemical_name_common bis(mu2-pyrazol-1-yl)-(2-pyridininphenyl)-C,N)palladium
_chemical_name_systematic ' bis(mu2-pyrazol-1-yl)-(2-pyridininphenyl)-C,N)palladium'
_space_group_IT_number 14
_symmetry_cell_setting monoclinic
_symmetry_space_group_name_Hall '-P 2ybc'
_symmetry_space_group_name_H-M 'P 1 21/c 1'
_cell_angle_alpha 90.00000
_cell_angle_beta 102.6168(13)
_cell_angle_gamma 90.00000
_cell_formula_units_Z 8
_cell_length_a 19.8164(5)
_cell_length_b 11.6511(3)
_cell_length_c 23.5064(6)
_cell_measurement_temperature 298(2)
_cell_volume 5296.2(2)
_computing_structure_refinement FULLPROF
_diffrn_ambient_temperature 298(2)
_diffrn_detector_type X'Celerator
_diffrn_measurement_device_type Diffractometer
_diffrn_measurement_method Bragg-Brentano
_diffrn_radiation_monochromator 'Ge 111'
_diffrn_radiation_type 'Cu K\a'
_diffrn_radiation_wavelength 1.54059
_diffrn_source 'sealed X-ray tube'
_diffrn_source_target Cu
_exptl_crystal_colour yellow
_exptl_crystal_density_diffrn 1.750
_pd_block_id '[(C^N)Pd(mu-pz)]2'
_pd_instr_location ' ?'
_pd_meas_2theta_range_inc 0.017000
_pd_meas_2theta_range_max 99.96600
_pd_meas_2theta_range_min 4.01800
_pd_meas_number_of_points 5645
_pd_meas_scan_method cont
_pd_proc_2theta_range_inc 0.017000
_pd_proc_2theta_range_max 99.9659
_pd_proc_2theta_range_min 4.0179
_pd_proc_ls_pref_orient_corr ' ?'
_pd_proc_ls_prof_R_factor 5.3944
_pd_proc_ls_prof_wR_expected 2.0656
_pd_proc_ls_prof_wR_factor 7.0544
_pd_proc_wavelength 1.540590
_pd_spec_mounting ' ?'
_refine_ls_hydrogen_treatment constr
_refine_ls_number_parameters 82
_refine_ls_number_reflns 5850
_refine_ls_number_restraints 0
_refine_ls_R_I_factor 10.5554
_cod_data_source_file b910502f.txt
_cod_data_source_block complex2
_cod_depositor_comments
;
The following automatic conversions were performed:
'_symmetry_cell_setting' value 'Monoclinic' changed to 'monoclinic'
according to '/home/saulius/struct/CIF-dictionaries/cif_core.dic'
dictionary named 'cif_core.dic' version 2.4.1 from 2010-06-29.

Automatic conversion script
Id: cif_fix_enum 1527 2010-12-29 10:47:43Z saulius 
;
_cod_original_sg_symbol_H-M 'P 1 21/C 1'
_cod_original_formula_sum 'C28.5 H23 N6 Cl Pd2'
_cod_database_code 7002724

loop_
_symmetry_equiv_pos_as_xyz
x,y,z
-x,y+1/2,-z+1/2
-x,-y,-z
x,-y+1/2,z+1/2

loop_
_atom_site_label
_atom_site_fract_x
_atom_site_fract_y
_atom_site_fract_z
_atom_site_U_iso_or_equiv
_atom_site_occupancy
_atom_site_adp_type
_atom_site_type_symbol
C57 0.2836(6) 0.7109(9) 0.6128(5) 0.119(7) 1.00000 Uiso C
H45 0.2798 0.6483 0.5765 0.119 1.00000 Uiso H
H46 0.3382 0.7394 0.6277 0.119 1.00000 Uiso H
Cl1 0.2299(6) 0.8328(9) 0.5878(5) 0.119(7) 1.00000 Uiso Cl
Cl2 0.2552(6) 0.6442(9) 0.6723(5) 0.119(7) 1.00000 Uiso Cl
Pd1 0.57301(17) 0.2537(2) 0.67728(12) 0.0325(17) 1.00000 Uiso Pd
Pd2 0.51901(17) 0.5156(2) 0.64978(12) 0.0325(17) 1.00000 Uiso Pd
N4 0.61601(17) 0.4930(2) 0.70318(12) 0.0325(17) 1.00000 Uiso N
N1 0.51011(17) 0.1239(2) 0.64088(12) 0.0325(17) 1.00000 Uiso N
C1 0.63281(17) 0.1877(2) 0.62718(12) 0.0325(17) 1.00000 Uiso C
N3 0.63911(17) 0.3827(2) 0.70988(12) 0.0325(17) 1.00000 Uiso N
N2 0.55141(17) 0.6089(2) 0.58908(12) 0.0325(17) 1.00000 Uiso N
N6 0.47841(17) 0.4253(2) 0.70958(12) 0.0325(17) 1.00000 Uiso N
C12 0.42931(17) 0.5269(2) 0.59098(12) 0.0325(17) 1.00000 Uiso C
C26 0.47531(17) 0.2814(2) 0.76808(12) 0.0325(17) 1.00000 Uiso C
H20 0.48441 0.2107 0.78638 0.0325 1.00000 Uiso H
N5 0.50461(17) 0.3199(2) 0.72528(12) 0.0325(17) 1.00000 Uiso N
C24 0.72161(17) 0.4940(2) 0.76108(12) 0.0325(17) 1.00000 Uiso C
H18 0.76291 0.5189 0.78488 0.0325 1.00000 Uiso H
C16 0.37591(17) 0.5930(2) 0.49438(12) 0.0325(17) 1.00000 Uiso C
H12 0.37931 0.6324 0.46068 0.0325 1.00000 Uiso H
C7 0.53581(17) 0.0562(2) 0.60268(12) 0.0325(17) 1.00000 Uiso C
C27 0.42971(17) 0.3620(2) 0.78068(12) 0.0325(17) 1.00000 Uiso C
H21 0.40271 0.3572 0.80828 0.0325 1.00000 Uiso H
C14 0.30971(17) 0.4848(2) 0.54918(12) 0.0325(17) 1.00000 Uiso C
H10 0.26841 0.4508 0.55288 0.0325 1.00000 Uiso H
C15 0.31351(17) 0.5431(2) 0.49868(12) 0.0325(17) 1.00000 Uiso C
H11 0.27501 0.5486 0.46808 0.0325 1.00000 Uiso H
C28 0.43351(17) 0.4515(2) 0.74298(12) 0.0325(17) 1.00000 Uiso C
H22 0.40861 0.5196 0.74098 0.0325 1.00000 Uiso H
C18 0.50141(17) 0.6313(2) 0.53958(12) 0.0325(17) 1.00000 Uiso C
C23 0.70251(17) 0.3830(2) 0.74458(12) 0.0325(17) 1.00000 Uiso C
H17 0.72961 0.3182 0.75578 0.0325 1.00000 Uiso H
C19 0.51681(17) 0.6930(2) 0.49318(12) 0.0325(17) 1.00000 Uiso C
H13 0.48261 0.7072 0.45998 0.0325 1.00000 Uiso H
C5 0.63921(17) 0.0362(2) 0.55768(12) 0.0325(17) 1.00000 Uiso C
H4 0.61991 -0.0282 0.53698 0.0325 1.00000 Uiso H
C9 0.43241(17) -0.0576(2) 0.58518(12) 0.0325(17) 1.00000 Uiso C
H6 0.40621 -0.1183 0.56648 0.0325 1.00000 Uiso H
C2 0.69581(17) 0.2271(2) 0.61978(12) 0.0325(17) 1.00000 Uiso C
H1 0.71541 0.2911 0.64068 0.0325 1.00000 Uiso H
C4 0.70261(17) 0.0773(2) 0.55088(12) 0.0325(17) 1.00000 Uiso C
H3 0.72591 0.0406 0.52578 0.0325 1.00000 Uiso H
C10 0.40711(17) 0.0102(2) 0.62378(12) 0.0325(17) 1.00000 Uiso C
H7 0.36401 -0.0048 0.63168 0.0325 1.00000 Uiso H
C13 0.36811(17) 0.4771(2) 0.59478(12) 0.0325(17) 1.00000 Uiso C
H9 0.36521 0.4371 0.62838 0.0325 1.00000 Uiso H
C3 0.73121(17) 0.1736(2) 0.58168(12) 0.0325(17) 1.00000 Uiso C
H2 0.77341 0.2021 0.57708 0.0325 1.00000 Uiso H
C17 0.43321(17) 0.5842(2) 0.54058(12) 0.0325(17) 1.00000 Uiso C
C21 0.63371(17) 0.7114(2) 0.54648(12) 0.0325(17) 1.00000 Uiso C
H15 0.67851 0.7383 0.54928 0.0325 1.00000 Uiso H
C6 0.60461(17) 0.0910(2) 0.59538(12) 0.0325(17) 1.00000 Uiso C
C25 0.66551(17) 0.5603(2) 0.73428(12) 0.0325(17) 1.00000 Uiso C
H19 0.66261 0.6397 0.73748 0.0325 1.00000 Uiso H
C22 0.61731(17) 0.6496(2) 0.59188(12) 0.0325(17) 1.00000 Uiso C
H16 0.65161 0.6354 0.62508 0.0325 1.00000 Uiso H
C20 0.58371(17) 0.7329(2) 0.49708(12) 0.0325(17) 1.00000 Uiso C
H14 0.59461 0.7739 0.46628 0.0325 1.00000 Uiso H
C8 0.49701(17) -0.0348(2) 0.57438(12) 0.0325(17) 1.00000 Uiso C
H5 0.51441 -0.0803 0.54838 0.0325 1.00000 Uiso H
C11 0.44701(17) 0.1006(2) 0.65088(12) 0.0325(17) 1.00000 Uiso C
H8 0.42961 0.1470 0.67648 0.0325 1.00000 Uiso H
Pd3 0.93922(16) 0.7165(2) 0.82409(13) 0.0380(18) 1.00000 Uiso Pd
Pd4 1.08692(16) 0.8097(2) 0.89939(13) 0.0380(18) 1.00000 Uiso Pd
N7 0.87892(16) 0.8360(2) 0.77479(13) 0.0380(18) 1.00000 Uiso N
C29 0.85832(16) 0.7062(2) 0.86089(13) 0.0380(18) 1.00000 Uiso C
N11 0.99602(16) 0.6002(2) 0.87679(13) 0.0380(18) 1.00000 Uiso N
N10 1.08382(16) 0.7704(2) 0.81469(13) 0.0380(18) 1.00000 Uiso N
N9 1.02202(16) 0.7318(2) 0.78309(13) 0.0380(18) 1.00000 Uiso N
N8 1.08192(16) 0.8616(2) 0.98059(13) 0.0380(18) 1.00000 Uiso N
N12 1.05652(16) 0.6394(2) 0.91089(13) 0.0380(18) 1.00000 Uiso N
C30 0.85092(16) 0.6414(2) 0.90889(13) 0.0380(18) 1.00000 Uiso C
H23 0.88742 0.5960 0.92819 0.0380 1.00000 Uiso H
C40 1.12132(16) 0.9692(2) 0.89499(13) 0.0380(18) 1.00000 Uiso C
C38 0.85182(16) 0.9777(2) 0.69989(13) 0.0380(18) 1.00000 Uiso C
H29 0.86602 1.0237 0.67239 0.0380 1.00000 Uiso H
C32 0.73402(16) 0.7093(2) 0.90009(13) 0.0380(18) 1.00000 Uiso C
H25 0.69302 0.7095 0.91319 0.0380 1.00000 Uiso H
C35 0.81342(16) 0.8442(2) 0.78409(13) 0.0380(18) 1.00000 Uiso C
C41 1.14242(16) 1.0231(2) 0.84929(13) 0.0380(18) 1.00000 Uiso C
H31 1.13902 0.9840 0.81429 0.0380 1.00000 Uiso H
C50 1.05362(16) 0.8011(2) 1.01819(13) 0.0380(18) 1.00000 Uiso C
H38 1.03982 0.7260 1.00889 0.0380 1.00000 Uiso H
C51 1.02982(16) 0.7080(2) 0.72899(13) 0.0380(18) 1.00000 Uiso C
H39 0.99532 0.6792 0.69909 0.0380 1.00000 Uiso H
C45 1.12652(16) 1.0318(2) 0.94719(13) 0.0380(18) 1.00000 Uiso C
C37 0.78512(16) 0.9836(2) 0.70779(13) 0.0380(18) 1.00000 Uiso C
H28 0.75322 1.0324 0.68469 0.0380 1.00000 Uiso H
C53 1.12852(16) 0.7705(2) 0.77969(13) 0.0380(18) 1.00000 Uiso C
H41 1.17462 0.7930 0.79079 0.0380 1.00000 Uiso H
C47 1.09412(16) 1.0221(2) 1.04589(13) 0.0380(18) 1.00000 Uiso C
H35 1.10902 1.0968 1.05519 0.0380 1.00000 Uiso H
C49 1.04462(16) 0.8469(2) 1.07019(13) 0.0380(18) 1.00000 Uiso C
H37 1.02532 0.8028 1.09549 0.0380 1.00000 Uiso H
C56 1.08742(16) 0.5499(2) 0.94209(13) 0.0380(18) 1.00000 Uiso C
H44 1.12962 0.5533 0.96889 0.0380 1.00000 Uiso H
C31 0.78992(16) 0.6436(2) 0.92849(13) 0.0380(18) 1.00000 Uiso C
H24 0.78622 0.6006 0.96099 0.0380 1.00000 Uiso H
C43 1.17382(16) 1.1947(2) 0.90599(13) 0.0380(18) 1.00000 Uiso C
H33 1.19142 1.2688 0.90949 0.0380 1.00000 Uiso H
C54 0.99042(16) 0.4885(2) 0.88699(13) 0.0380(18) 1.00000 Uiso C
H42 0.95382 0.4420 0.86899 0.0380 1.00000 Uiso H
C46 1.10152(16) 0.9730(2) 0.99349(13) 0.0380(18) 1.00000 Uiso C
C42 1.16872(16) 1.1344(2) 0.85439(13) 0.0380(18) 1.00000 Uiso C
H32 1.18292 1.1684 0.82319 0.0380 1.00000 Uiso H
C55 1.04752(16) 0.4516(2) 0.92869(13) 0.0380(18) 1.00000 Uiso C
H43 1.05672 0.3781 0.94399 0.0380 1.00000 Uiso H
C52 1.09692(16) 0.7327(2) 0.72449(13) 0.0380(18) 1.00000 Uiso C
H40 1.11622 0.7255 0.69199 0.0380 1.00000 Uiso H
C33 0.74012(16) 0.7740(2) 0.85229(13) 0.0380(18) 1.00000 Uiso C
H26 0.70292 0.8178 0.83299 0.0380 1.00000 Uiso H
C34 0.80192(16) 0.7738(2) 0.83299(13) 0.0380(18) 1.00000 Uiso C
C48 1.06442(16) 0.9588(2) 1.08399(13) 0.0380(18) 1.00000 Uiso C
H36 1.05802 0.9915 1.11849 0.0380 1.00000 Uiso H
C36 0.76552(16) 0.9170(2) 0.75009(13) 0.0380(18) 1.00000 Uiso C
H27 0.72052 0.9209 0.75579 0.0380 1.00000 Uiso H
C44 1.15252(16) 1.1439(2) 0.95229(13) 0.0380(18) 1.00000 Uiso C
H34 1.15542 1.1843 0.98689 0.0380 1.00000 Uiso H
C39 0.89702(16) 0.9019(2) 0.73369(13) 0.0380(18) 1.00000 Uiso C
H30 0.94182 0.8962 0.72779 0.0380 1.00000 Uiso H

loop_
_atom_type_symbol
_atom_type_scat_Cromer_Mann_a1
_atom_type_scat_Cromer_Mann_b1
_atom_type_scat_Cromer_Mann_a2
_atom_type_scat_Cromer_Mann_b2
_atom_type_scat_Cromer_Mann_a3
_atom_type_scat_Cromer_Mann_b3
_atom_type_scat_Cromer_Mann_a4
_atom_type_scat_Cromer_Mann_b4
_atom_type_scat_Cromer_Mann_c
_atom_type_scat_dispersion_real
_atom_type_scat_dispersion_imag
_atom_type_scat_source
c 2.31000 20.84390 1.02000 10.20750 1.58860 0.56870 0.86500 51.65120 0.21560 0.01700 0.00900 International_Tables_for_Crystallography_Vol.C(1991)_Tables_6.1.1.4_and_6.1.1.5
h 0.49300 10.51090 0.32291 26.12570 0.14019 3.14236 0.04081 57.79970 0.00304 0.00000 0.00000 International_Tables_for_Crystallography_Vol.C(1991)_Tables_6.1.1.4_and_6.1.1.5
cl 11.46040 0.01040 7.19640 1.16620 6.25560 18.51940 1.64550 47.77840 -9.55740 0.34800 0.70200 International_Tables_for_Crystallography_Vol.C(1991)_Tables_6.1.1.4_and_6.1.1.5
n 12.21260 0.00570 3.13220 9.89330 2.01250 28.99750 1.16630 0.58260 -11.52900 0.02900 0.01800 International_Tables_for_Crystallography_Vol.C(1991)_Tables_6.1.1.4_and_6.1.1.5
pd 19.33190 0.69866 15.50170 7.98929 5.29537 25.20520 0.60584 76.89860 5.26593 -0.05900 3.93400 International_Tables_for_Crystallography_Vol.C(1991)_Tables_6.1.1.4_and_6.1.1.5

loop_
_geom_angle_atom_site_label_1
_geom_angle_atom_site_label_2
_geom_angle_atom_site_label_3
_geom_angle_site_symmetry_1
_geom_angle_site_symmetry_2
_geom_angle_site_symmetry_3
_geom_angle
_geom_angle_publ_flag
? ? ? ? ? ? ? ?

loop_
_geom_bond_atom_site_label_1
_geom_bond_atom_site_label_2
_geom_bond_site_symmetry_1
_geom_bond_site_symmetry_2
_geom_bond_distance
_geom_bond_publ_flag
? ? ? ? ? ?

loop_
_geom_contact_atom_site_label_1
_geom_contact_atom_site_label_2
_geom_contact_distance
_geom_contact_site_symmetry_1
_geom_contact_site_symmetry_2
_geom_contact_publ_flag
? ? ? ? ? ?

loop_
_geom_hbond_atom_site_label_D
_geom_hbond_atom_site_label_H
_geom_hbond_atom_site_label_A
_geom_hbond_site_symmetry_D
_geom_hbond_site_symmetry_H
_geom_hbond_site_symmetry_A
_geom_hbond_distance_DH
_geom_hbond_distance_HA
_geom_hbond_distance_DA
_geom_hbond_angle_DHA
_geom_hbond_publ_flag
? ? ? ? ? ? ? ? ? ? ?

loop_
_geom_torsion_atom_site_label_1
_geom_torsion_atom_site_label_2
_geom_torsion_atom_site_label_3
_geom_torsion_atom_site_label_4
_geom_torsion_site_symmetry_1
_geom_torsion_site_symmetry_2
_geom_torsion_site_symmetry_3
_geom_torsion_site_symmetry_4
_geom_torsion
_geom_torsion_publ_flag
? ? ? ? ? ? ? ? ? ?
